data_7062280
loop_
_publ_author_name
'Sun, Jing'
'Yan, Chen'
'Sun, Qiu'
'Han, Ying'
'Yan, Chao-Guo'

_publ_section_title
;
 Selective construction of polycyclic cyclohepta[b]indoles and
 cyclopenta[b]indoles via cycloaddition reaction of
 3-(indol-3-yl)maleimides and (indol-2-yl)methanols
;
_journal_issue 14
_journal_name_full 'New Journal of Chemistry'
_journal_page_first 6694
_journal_page_last 6699
_journal_paper_doi 10.1039/D3NJ00013C
_journal_volume 47
_journal_year 2023
_chemical_formula_moiety 'C37 H25 N3 O4'
_chemical_formula_sum 'C37 H25 N3 O4'
_chemical_formula_weight 575.60
_space_group_crystal_system triclinic
_space_group_IT_number 2
_space_group_name_Hall '-P 1'
_space_group_name_H-M_alt 'P -1'
_atom_sites_solution_hydrogens geom
_audit_creation_method SHELXL-2014/7
_audit_update_record
;
2022-06-08 deposited with the CCDC.	2023-02-16 downloaded from the CCDC.
;
_cell_angle_alpha 74.639(7)
_cell_angle_beta 86.466(7)
_cell_angle_gamma 65.105(6)
_cell_formula_units_Z 2
_cell_length_a 12.284(3)
_cell_length_b 12.500(3)
_cell_length_c 15.924(3)
_cell_measurement_reflns_used 7341
_cell_measurement_temperature 296(2)
_cell_measurement_theta_max 23.73
_cell_measurement_theta_min 2.20
_cell_volume 2135.2(8)
_computing_structure_refinement 'SHELXL-2014/7 (Sheldrick, 2014)'
_diffrn_ambient_temperature 296(2)
_diffrn_measured_fraction_theta_full 0.997
_diffrn_measured_fraction_theta_max 0.997
_diffrn_measurement_device_type 'Bruker APEX-II CCD'
_diffrn_measurement_method '\f and \w scans'
_diffrn_radiation_type MoK\a
_diffrn_radiation_wavelength 0.71073
_diffrn_reflns_av_R_equivalents 0.0569
_diffrn_reflns_av_unetI/netI 0.0724
_diffrn_reflns_Laue_measured_fraction_full 0.997
_diffrn_reflns_Laue_measured_fraction_max 0.997
_diffrn_reflns_limit_h_max 15
_diffrn_reflns_limit_h_min -15
_diffrn_reflns_limit_k_max 15
_diffrn_reflns_limit_k_min -14
_diffrn_reflns_limit_l_max 19
_diffrn_reflns_limit_l_min -19
_diffrn_reflns_number 30584
_diffrn_reflns_point_group_measured_fraction_full 0.997
_diffrn_reflns_point_group_measured_fraction_max 0.997
_diffrn_reflns_theta_full 25.242
_diffrn_reflns_theta_max 25.999
_diffrn_reflns_theta_min 1.862
_exptl_absorpt_coefficient_mu 0.059
_exptl_absorpt_correction_T_max 0.7456
_exptl_absorpt_correction_T_min 0.6685
_exptl_absorpt_correction_type multi-scan
_exptl_absorpt_process_details sadabs
_exptl_crystal_colour colorless
_exptl_crystal_density_diffrn 0.895
_exptl_crystal_description block
_exptl_crystal_F_000 600
_exptl_crystal_size_max 0.240
_exptl_crystal_size_mid 0.220
_exptl_crystal_size_min 0.180
_refine_diff_density_max 0.261
_refine_diff_density_min -0.239
_refine_diff_density_rms 0.045
_refine_ls_extinction_method none
_refine_ls_goodness_of_fit_ref 1.048
_refine_ls_hydrogen_treatment constr
_refine_ls_matrix_type full
_refine_ls_number_parameters 399
_refine_ls_number_reflns 8361
_refine_ls_number_restraints 0
_refine_ls_restrained_S_all 1.048
_refine_ls_R_factor_all 0.1274
_refine_ls_R_factor_gt 0.0684
_refine_ls_shift/su_max 0.000
_refine_ls_shift/su_mean 0.000
_refine_ls_structure_factor_coef Fsqd
_refine_ls_weighting_details 'w=1/[\s^2^(Fo^2^)+(0.0973P)^2^+0.7599P] where P=(Fo^2^+2Fc^2^)/3'
_refine_ls_weighting_scheme calc
_refine_ls_wR_factor_gt 0.1902
_refine_ls_wR_factor_ref 0.2192
_reflns_Friedel_coverage 0.000
_reflns_number_gt 4531
_reflns_number_total 8361
_reflns_threshold_expression 'I > 2\s(I)'
_cod_data_source_file d3nj00013c2.cif
_cod_data_source_block 8e
_cod_depositor_comments 'Adding full bibliography for 7062276--7062283.cif.'
_cod_original_cell_volume 2135.3(8)
_cod_database_code 7062280
_shelx_shelxl_version_number 2014/7
_shelx_space_group_comment
;
The symmetry employed for this shelxl refinement is uniquely defined
by the following loop, which should always be used as a source of
symmetry information in preference to the above space-group names.
They are only intended as comments.
;
_shelx_estimated_absorpt_t_min 0.986
_shelx_estimated_absorpt_t_max 0.989

loop_
_space_group_symop_operation_xyz
'x, y, z'
'-x, -y, -z'

loop_
_atom_site_label
_atom_site_type_symbol
_atom_site_fract_x
_atom_site_fract_y
_atom_site_fract_z
_atom_site_U_iso_or_equiv
_atom_site_adp_type
_atom_site_occupancy
_atom_site_site_symmetry_order
_atom_site_calc_flag
_atom_site_refinement_flags_posn
_atom_site_refinement_flags_adp
_atom_site_refinement_flags_occupancy
_atom_site_disorder_assembly
_atom_site_disorder_group
C1 C 1.2763(3) 0.6000(4) 0.3681(3) 0.0883(12) Uani 1 1 d . . . . .
H1A H 1.3189 0.6082 0.4128 0.132 Uiso 1 1 calc R U . . .
H1B H 1.3147 0.6106 0.3141 0.132 Uiso 1 1 calc R U . . .
H1C H 1.2767 0.5202 0.3844 0.132 Uiso 1 1 calc R U . . .
C2 C 1.1164(2) 0.8167(3) 0.33309(18) 0.0514(7) Uani 1 1 d . . . . .
C3 C 1.1857(3) 0.8836(4) 0.3129(2) 0.0632(9) Uani 1 1 d . . . . .
H3 H 1.2692 0.8449 0.3144 0.076 Uiso 1 1 calc R U . . .
C4 C 1.1267(3) 1.0067(4) 0.2911(2) 0.0738(10) Uani 1 1 d . . . . .
H4 H 1.1707 1.0535 0.2780 0.089 Uiso 1 1 calc R U . . .
C5 C 1.0005(3) 1.0661(3) 0.2876(2) 0.0757(10) Uani 1 1 d . . . . .
H5 H 0.9627 1.1511 0.2715 0.091 Uiso 1 1 calc R U . . .
C6 C 0.9323(3) 1.0007(3) 0.3077(2) 0.0591(8) Uani 1 1 d . . . . .
H6 H 0.8489 1.0406 0.3057 0.071 Uiso 1 1 calc R U . . .
C7 C 0.9907(2) 0.8724(3) 0.33143(17) 0.0437(7) Uani 1 1 d . . . . .
C8 C 0.9524(2) 0.7756(2) 0.35552(17) 0.0421(6) Uani 1 1 d . . . . .
C9 C 1.0533(2) 0.6694(3) 0.37092(19) 0.0528(8) Uani 1 1 d . . . . .
H9 H 1.0543 0.5918 0.3882 0.063 Uiso 1 1 calc R U . . .
C10 C 0.8194(2) 0.6680(2) 0.40972(19) 0.0425(7) Uani 1 1 d . . . . .
C11 C 0.8228(2) 0.7881(2) 0.35797(17) 0.0399(6) Uani 1 1 d . . . . .
C12 C 0.7650(2) 0.8124(2) 0.26581(17) 0.0435(7) Uani 1 1 d . . . . .
H12 H 0.8196 0.8243 0.2205 0.052 Uiso 1 1 calc R U . . .
C13 C 0.7503(2) 0.6984(3) 0.2692(2) 0.0502(7) Uani 1 1 d . . . . .
C14 C 0.7619(3) 0.5119(3) 0.38060(19) 0.0493(7) Uani 1 1 d . . . . .
C15 C 0.6493(3) 0.5168(3) 0.3759(2) 0.0724(10) Uani 1 1 d . . . . .
H15 H 0.5832 0.5917 0.3581 0.087 Uiso 1 1 calc R U . . .
C16 C 0.6348(4) 0.4099(4) 0.3979(3) 0.0969(14) Uani 1 1 d . . . . .
H16 H 0.5587 0.4123 0.3931 0.116 Uiso 1 1 calc R U . . .
C17 C 0.7312(4) 0.3000(4) 0.4269(3) 0.0883(12) Uani 1 1 d . . . . .
H17 H 0.7205 0.2280 0.4426 0.106 Uiso 1 1 calc R U . . .
C18 C 0.8421(3) 0.2960(3) 0.4326(3) 0.0767(10) Uani 1 1 d . . . . .
H18 H 0.9079 0.2212 0.4521 0.092 Uiso 1 1 calc R U . . .
C19 C 0.8585(3) 0.4024(3) 0.4098(2) 0.0610(8) Uani 1 1 d . . . . .
H19 H 0.9348 0.3995 0.4142 0.073 Uiso 1 1 calc R U . . .
C20 C 0.8141(3) 0.8782(3) 0.5357(2) 0.0643(9) Uani 1 1 d . . . . .
H20A H 0.8774 0.8037 0.5285 0.096 Uiso 1 1 calc R U . . .
H20B H 0.7742 0.8606 0.5879 0.096 Uiso 1 1 calc R U . . .
H20C H 0.8473 0.9337 0.5401 0.096 Uiso 1 1 calc R U . . .
C21 C 0.6224(2) 1.0396(2) 0.45058(19) 0.0471(7) Uani 1 1 d . . . . .
C22 C 0.5735(3) 1.1116(3) 0.5094(2) 0.0576(8) Uani 1 1 d . . . . .
H22 H 0.6119 1.0925 0.5633 0.069 Uiso 1 1 calc R U . . .
C23 C 0.4657(3) 1.2117(3) 0.4832(3) 0.0678(10) Uani 1 1 d . . . . .
H23 H 0.4310 1.2626 0.5198 0.081 Uiso 1 1 calc R U . . .
C24 C 0.4072(3) 1.2386(3) 0.4032(3) 0.0699(10) Uani 1 1 d . . . . .
H24 H 0.3342 1.3069 0.3878 0.084 Uiso 1 1 calc R U . . .
C25 C 0.4539(3) 1.1678(3) 0.3471(2) 0.0607(8) Uani 1 1 d . . . . .
H25 H 0.4133 1.1872 0.2940 0.073 Uiso 1 1 calc R U . . .
C26 C 0.5638(2) 1.0653(2) 0.37009(19) 0.0466(7) Uani 1 1 d . . . . .
C27 C 0.6390(2) 0.9701(2) 0.33177(17) 0.0429(7) Uani 1 1 d . . . . .
C28 C 0.7342(2) 0.8943(2) 0.38811(17) 0.0393(6) Uani 1 1 d . . . . .
C29 C 0.6426(2) 0.9291(2) 0.25008(17) 0.0441(7) Uani 1 1 d . . . . .
C30 C 0.6385(3) 1.0264(3) 0.16625(19) 0.0527(7) Uani 1 1 d . . . . .
C31 C 0.5250(3) 1.0654(3) 0.11559(18) 0.0533(8) Uani 1 1 d . . . . .
C32 C 0.4827(3) 1.1529(3) 0.0369(2) 0.0769(10) Uani 1 1 d . . . . .
H32 H 0.5245 1.1982 0.0089 0.092 Uiso 1 1 calc R U . . .
C33 C 0.3729(4) 1.1691(4) 0.0018(3) 0.0973(14) Uani 1 1 d . . . . .
H33 H 0.3416 1.2265 -0.0513 0.117 Uiso 1 1 calc R U . . .
C34 C 0.3102(4) 1.1035(4) 0.0429(3) 0.0972(13) Uani 1 1 d . . . . .
H34 H 0.2377 1.1170 0.0178 0.117 Uiso 1 1 calc R U . . .
C35 C 0.3552(3) 1.0173(4) 0.1219(2) 0.0787(11) Uani 1 1 d . . . . .
H35 H 0.3132 0.9726 0.1506 0.094 Uiso 1 1 calc R U . . .
C36 C 0.4620(3) 0.9991(3) 0.15683(19) 0.0545(8) Uani 1 1 d . . . . .
C37 C 0.5283(2) 0.9101(3) 0.23880(18) 0.0474(7) Uani 1 1 d . . . . .
N1 N 1.1531(2) 0.6923(2) 0.35744(17) 0.0601(7) Uani 1 1 d . . . . .
N2 N 0.77789(19) 0.6229(2) 0.35432(15) 0.0459(6) Uani 1 1 d . . . . .
N3 N 0.7283(2) 0.9333(2) 0.46113(15) 0.0453(6) Uani 1 1 d . . . . .
O1 O 0.84745(18) 0.61899(18) 0.48603(13) 0.0551(5) Uani 1 1 d . . . . .
O2 O 0.7180(2) 0.6739(2) 0.20931(15) 0.0714(6) Uani 1 1 d . . . . .
O3 O 0.7162(2) 1.0611(2) 0.14568(16) 0.0855(8) Uani 1 1 d . . . . .
O4 O 0.49878(18) 0.8375(2) 0.28910(14) 0.0658(6) Uani 1 1 d . . . . .

loop_
_atom_site_aniso_label
_atom_site_aniso_U_11
_atom_site_aniso_U_22
_atom_site_aniso_U_33
_atom_site_aniso_U_23
_atom_site_aniso_U_13
_atom_site_aniso_U_12
C1 0.038(2) 0.091(3) 0.112(3) -0.021(2) 0.0050(19) -0.0076(19)
C2 0.0404(17) 0.067(2) 0.0487(17) -0.0145(15) 0.0021(13) -0.0251(16)
C3 0.0492(19) 0.091(3) 0.063(2) -0.0229(19) 0.0092(15) -0.041(2)
C4 0.076(3) 0.090(3) 0.084(3) -0.031(2) 0.0150(19) -0.058(2)
C5 0.079(3) 0.061(2) 0.098(3) -0.025(2) 0.018(2) -0.040(2)
C6 0.0460(18) 0.054(2) 0.080(2) -0.0196(17) 0.0074(15) -0.0227(16)
C7 0.0360(15) 0.0497(18) 0.0427(15) -0.0117(13) 0.0032(12) -0.0157(14)
C8 0.0345(15) 0.0452(16) 0.0463(16) -0.0089(13) 0.0025(12) -0.0184(14)
C9 0.0347(16) 0.0480(18) 0.069(2) -0.0079(15) 0.0018(14) -0.0153(15)
C10 0.0301(14) 0.0431(16) 0.0487(18) -0.0082(14) 0.0033(12) -0.0125(12)
C11 0.0328(14) 0.0399(15) 0.0433(15) -0.0068(12) 0.0025(11) -0.0143(12)
C12 0.0351(15) 0.0495(17) 0.0400(15) -0.0039(13) 0.0031(12) -0.0169(13)
C13 0.0448(17) 0.0531(18) 0.0487(18) -0.0092(15) -0.0052(13) -0.0184(14)
C14 0.0481(18) 0.0434(17) 0.0580(18) -0.0084(14) 0.0012(14) -0.0234(15)
C15 0.049(2) 0.057(2) 0.105(3) -0.0090(19) -0.0070(18) -0.0217(17)
C16 0.068(3) 0.074(3) 0.156(4) -0.010(3) -0.008(3) -0.046(2)
C17 0.084(3) 0.062(2) 0.129(4) -0.007(2) -0.005(2) -0.048(2)
C18 0.064(2) 0.050(2) 0.106(3) -0.0061(19) -0.008(2) -0.0218(18)
C19 0.0495(19) 0.052(2) 0.079(2) -0.0066(17) -0.0012(16) -0.0250(17)
C20 0.059(2) 0.072(2) 0.061(2) -0.0212(17) -0.0028(16) -0.0236(17)
C21 0.0451(17) 0.0393(16) 0.0621(19) -0.0135(14) 0.0188(14) -0.0247(14)
C22 0.057(2) 0.0562(19) 0.073(2) -0.0246(17) 0.0196(16) -0.0342(18)
C23 0.067(2) 0.056(2) 0.093(3) -0.036(2) 0.034(2) -0.033(2)
C24 0.054(2) 0.047(2) 0.097(3) -0.016(2) 0.019(2) -0.0136(16)
C25 0.0417(18) 0.0481(19) 0.080(2) -0.0065(17) 0.0075(16) -0.0140(15)
C26 0.0392(16) 0.0391(16) 0.0590(19) -0.0061(14) 0.0107(14) -0.0191(14)
C27 0.0363(15) 0.0423(16) 0.0472(16) -0.0071(13) 0.0038(13) -0.0169(13)
C28 0.0349(15) 0.0425(16) 0.0390(15) -0.0038(13) 0.0034(12) -0.0191(13)
C29 0.0306(14) 0.0484(16) 0.0446(16) 0.0025(13) -0.0023(12) -0.0166(13)
C30 0.0479(18) 0.0516(18) 0.0503(17) -0.0034(14) 0.0051(14) -0.0195(15)
C31 0.0504(18) 0.0521(18) 0.0417(16) -0.0075(14) -0.0010(14) -0.0093(15)
C32 0.079(3) 0.075(2) 0.051(2) -0.0014(18) -0.0076(18) -0.016(2)
C33 0.092(3) 0.105(3) 0.051(2) -0.006(2) -0.031(2) -0.004(3)
C34 0.068(3) 0.123(4) 0.070(3) -0.014(3) -0.015(2) -0.016(3)
C35 0.057(2) 0.108(3) 0.068(2) -0.027(2) -0.0077(18) -0.028(2)
C36 0.0436(17) 0.066(2) 0.0467(17) -0.0128(15) -0.0033(14) -0.0169(16)
C37 0.0385(16) 0.0534(18) 0.0464(17) -0.0115(14) 0.0008(13) -0.0165(14)
N1 0.0351(14) 0.0599(17) 0.0728(17) -0.0111(14) 0.0037(12) -0.0122(13)
N2 0.0439(13) 0.0425(14) 0.0493(14) -0.0080(11) -0.0030(11) -0.0181(11)
N3 0.0422(14) 0.0441(14) 0.0502(14) -0.0119(11) 0.0045(11) -0.0192(12)
O1 0.0603(13) 0.0513(12) 0.0469(13) -0.0016(10) -0.0026(10) -0.0229(10)
O2 0.0904(17) 0.0707(15) 0.0576(14) -0.0147(12) -0.0097(12) -0.0375(13)
O3 0.0709(16) 0.0920(18) 0.0808(17) 0.0253(13) -0.0086(13) -0.0489(15)
O4 0.0525(13) 0.0766(15) 0.0693(14) -0.0019(12) 0.0053(10) -0.0387(12)

loop_
_atom_type_symbol
_atom_type_description
_atom_type_scat_dispersion_real
_atom_type_scat_dispersion_imag
_atom_type_scat_source
C C 0.0033 0.0016 'International Tables Vol C Tables 4.2.6.8 and 6.1.1.4'
H H 0.0000 0.0000 'International Tables Vol C Tables 4.2.6.8 and 6.1.1.4'
N N 0.0061 0.0033 'International Tables Vol C Tables 4.2.6.8 and 6.1.1.4'
O O 0.0106 0.0060 'International Tables Vol C Tables 4.2.6.8 and 6.1.1.4'

loop_
_geom_angle_atom_site_label_1
_geom_angle_atom_site_label_2
_geom_angle_atom_site_label_3
_geom_angle
_geom_angle_site_symmetry_1
_geom_angle_site_symmetry_3
_geom_angle_publ_flag
N1 C1 H1A 109.5 . . ?
N1 C1 H1B 109.5 . . ?
H1A C1 H1B 109.5 . . ?
N1 C1 H1C 109.5 . . ?
H1A C1 H1C 109.5 . . ?
H1B C1 H1C 109.5 . . ?
N1 C2 C3 129.1(3) . . ?
N1 C2 C7 108.3(2) . . ?
C3 C2 C7 122.6(3) . . ?
C4 C3 C2 117.3(3) . . ?
C4 C3 H3 121.3 . . ?
C2 C3 H3 121.3 . . ?
C3 C4 C5 121.8(3) . . ?
C3 C4 H4 119.1 . . ?
C5 C4 H4 119.1 . . ?
C6 C5 C4 121.0(3) . . ?
C6 C5 H5 119.5 . . ?
C4 C5 H5 119.5 . . ?
C5 C6 C7 118.8(3) . . ?
C5 C6 H6 120.6 . . ?
C7 C6 H6 120.6 . . ?
C2 C7 C6 118.5(3) . . ?
C2 C7 C8 106.4(2) . . ?
C6 C7 C8 135.1(3) . . ?
C9 C8 C7 106.8(2) . . ?
C9 C8 C11 126.1(2) . . ?
C7 C8 C11 127.1(2) . . ?
C8 C9 N1 110.4(3) . . ?
C8 C9 H9 124.8 . . ?
N1 C9 H9 124.8 . . ?
O1 C10 N2 124.7(2) . . ?
O1 C10 C11 126.6(3) . . ?
N2 C10 C11 108.7(2) . . ?
C28 C11 C10 111.8(2) . . ?
C28 C11 C8 115.3(2) . . ?
C10 C11 C8 110.2(2) . . ?
C28 C11 C12 101.4(2) . . ?
C10 C11 C12 103.9(2) . . ?
C8 C11 C12 113.4(2) . . ?
C13 C12 C29 113.0(2) . . ?
C13 C12 C11 104.6(2) . . ?
C29 C12 C11 109.2(2) . . ?
C13 C12 H12 110.0 . . ?
C29 C12 H12 110.0 . . ?
C11 C12 H12 110.0 . . ?
O2 C13 N2 124.1(3) . . ?
O2 C13 C12 126.7(3) . . ?
N2 C13 C12 109.2(2) . . ?
C19 C14 C15 120.4(3) . . ?
C19 C14 N2 120.3(2) . . ?
C15 C14 N2 119.3(3) . . ?
C14 C15 C16 119.2(3) . . ?
C14 C15 H15 120.4 . . ?
C16 C15 H15 120.4 . . ?
C17 C16 C15 120.6(3) . . ?
C17 C16 H16 119.7 . . ?
C15 C16 H16 119.7 . . ?
C18 C17 C16 119.8(3) . . ?
C18 C17 H17 120.1 . . ?
C16 C17 H17 120.1 . . ?
C17 C18 C19 120.3(3) . . ?
C17 C18 H18 119.8 . . ?
C19 C18 H18 119.8 . . ?
C14 C19 C18 119.6(3) . . ?
C14 C19 H19 120.2 . . ?
C18 C19 H19 120.2 . . ?
N3 C20 H20A 109.5 . . ?
N3 C20 H20B 109.5 . . ?
H20A C20 H20B 109.5 . . ?
N3 C20 H20C 109.5 . . ?
H20A C20 H20C 109.5 . . ?
H20B C20 H20C 109.5 . . ?
N3 C21 C26 109.3(2) . . ?
N3 C21 C22 128.3(3) . . ?
C26 C21 C22 122.3(3) . . ?
C23 C22 C21 116.5(3) . . ?
C23 C22 H22 121.7 . . ?
C21 C22 H22 121.7 . . ?
C22 C23 C24 121.6(3) . . ?
C22 C23 H23 119.2 . . ?
C24 C23 H23 119.2 . . ?
C25 C24 C23 121.7(3) . . ?
C25 C24 H24 119.1 . . ?
C23 C24 H24 119.1 . . ?
C24 C25 C26 119.1(3) . . ?
C24 C25 H25 120.4 . . ?
C26 C25 H25 120.4 . . ?
C25 C26 C21 118.7(3) . . ?
C25 C26 C27 136.1(3) . . ?
C21 C26 C27 105.3(2) . . ?
C28 C27 C26 107.7(2) . . ?
C28 C27 C29 112.8(2) . . ?
C26 C27 C29 139.6(2) . . ?
C27 C28 N3 111.4(2) . . ?
C27 C28 C11 114.7(2) . . ?
N3 C28 C11 133.9(2) . . ?
C27 C29 C30 113.0(2) . . ?
C27 C29 C37 110.3(2) . . ?
C30 C29 C37 103.4(2) . . ?
C27 C29 C12 101.8(2) . . ?
C30 C29 C12 112.2(2) . . ?
C37 C29 C12 116.5(2) . . ?
O3 C30 C31 127.0(3) . . ?
O3 C30 C29 125.1(3) . . ?
C31 C30 C29 107.9(2) . . ?
C36 C31 C32 121.6(3) . . ?
C36 C31 C30 110.5(2) . . ?
C32 C31 C30 127.9(3) . . ?
C31 C32 C33 115.9(4) . . ?
C31 C32 H32 122.0 . . ?
C33 C32 H32 122.0 . . ?
C34 C33 C32 122.5(4) . . ?
C34 C33 H33 118.8 . . ?
C32 C33 H33 118.8 . . ?
C33 C34 C35 119.8(4) . . ?
C33 C34 H34 120.1 . . ?
C35 C34 H34 120.1 . . ?
C36 C35 C34 118.8(4) . . ?
C36 C35 H35 120.6 . . ?
C34 C35 H35 120.6 . . ?
C35 C36 C31 121.4(3) . . ?
C35 C36 C37 128.1(3) . . ?
C31 C36 C37 110.5(2) . . ?
O4 C37 C36 127.1(3) . . ?
O4 C37 C29 125.4(2) . . ?
C36 C37 C29 107.5(2) . . ?
C9 N1 C2 108.1(2) . . ?
C9 N1 C1 125.4(3) . . ?
C2 N1 C1 126.5(3) . . ?
C10 N2 C13 113.1(2) . . ?
C10 N2 C14 124.3(2) . . ?
C13 N2 C14 122.7(2) . . ?
C28 N3 C21 106.4(2) . . ?
C28 N3 C20 128.0(2) . . ?
C21 N3 C20 125.6(2) . . ?

loop_
_geom_bond_atom_site_label_1
_geom_bond_atom_site_label_2
_geom_bond_distance
_geom_bond_site_symmetry_2
_geom_bond_publ_flag
C1 N1 1.452(4) . ?
C1 H1A 0.9600 . ?
C1 H1B 0.9600 . ?
C1 H1C 0.9600 . ?
C2 N1 1.373(4) . ?
C2 C3 1.398(4) . ?
C2 C7 1.400(4) . ?
C3 C4 1.351(5) . ?
C3 H3 0.9300 . ?
C4 C5 1.406(5) . ?
C4 H4 0.9300 . ?
C5 C6 1.369(4) . ?
C5 H5 0.9300 . ?
C6 C7 1.405(4) . ?
C6 H6 0.9300 . ?
C7 C8 1.428(4) . ?
C8 C9 1.356(4) . ?
C8 C11 1.532(3) . ?
C9 N1 1.364(3) . ?
C9 H9 0.9300 . ?
C10 O1 1.204(3) . ?
C10 N2 1.384(3) . ?
C10 C11 1.526(4) . ?
C11 C28 1.495(4) . ?
C11 C12 1.569(4) . ?
C12 C13 1.496(4) . ?
C12 C29 1.568(4) . ?
C12 H12 0.9800 . ?
C13 O2 1.211(3) . ?
C13 N2 1.397(4) . ?
C14 C19 1.364(4) . ?
C14 C15 1.364(4) . ?
C14 N2 1.433(3) . ?
C15 C16 1.374(5) . ?
C15 H15 0.9300 . ?
C16 C17 1.365(5) . ?
C16 H16 0.9300 . ?
C17 C18 1.351(5) . ?
C17 H17 0.9300 . ?
C18 C19 1.378(4) . ?
C18 H18 0.9300 . ?
C19 H19 0.9300 . ?
C20 N3 1.450(4) . ?
C20 H20A 0.9600 . ?
C20 H20B 0.9600 . ?
C20 H20C 0.9600 . ?
C21 N3 1.393(3) . ?
C21 C26 1.402(4) . ?
C21 C22 1.403(4) . ?
C22 C23 1.375(4) . ?
C22 H22 0.9300 . ?
C23 C24 1.390(5) . ?
C23 H23 0.9300 . ?
C24 C25 1.356(5) . ?
C24 H24 0.9300 . ?
C25 C26 1.398(4) . ?
C25 H25 0.9300 . ?
C26 C27 1.426(4) . ?
C27 C28 1.348(4) . ?
C27 C29 1.511(4) . ?
C28 N3 1.361(3) . ?
C29 C30 1.537(4) . ?
C29 C37 1.547(4) . ?
C30 O3 1.199(3) . ?
C30 C31 1.481(4) . ?
C31 C36 1.380(4) . ?
C31 C32 1.382(4) . ?
C32 C33 1.405(5) . ?
C32 H32 0.9300 . ?
C33 C34 1.371(6) . ?
C33 H33 0.9300 . ?
C34 C35 1.384(5) . ?
C34 H34 0.9300 . ?
C35 C36 1.362(4) . ?
C35 H35 0.9300 . ?
C36 C37 1.484(4) . ?
C37 O4 1.206(3) . ?
